data_1510283
loop_
_publ_author_name
'Bronger, W.'
'Kathage, H.U.'

_publ_section_title
;
 Zur Synthese und Kristallstruktur von Alkalimetall-Gold-Chalcogeniden
 AAuX mit A= Na,K,Rb oder Cs und X= S, Se oder Te
;
_journal_name_full 'Journal of Alloys Compd.'
_journal_page_first 87
_journal_page_last 94
_journal_paper_doi 10.1016/0925-8388(92)90457-K
_journal_volume 184
_journal_year 1992
_chemical_formula_sum 'Au Rb Te'
_chemical_name_systematic 'Rb (Au Te)'
_space_group_IT_number 51
_symmetry_space_group_name_Hall '-P 2a 2a'
_symmetry_space_group_name_H-M 'P m m a'
_cell_angle_alpha 90
_cell_angle_beta 90
_cell_angle_gamma 90
_cell_formula_units_Z 2
_cell_length_a 5.936
_cell_length_b 5.078
_cell_length_c 7.205
_cell_volume 217.180
_citation_journal_id_ASTM JALCEU
_cod_data_source_file gold_346.cif
_cod_data_source_block Au1Rb1Te1
_cod_original_cell_volume 217.1804
_cod_original_formula_sum 'Au1 Rb1 Te1'
_cod_database_code 1510283

loop_
_symmetry_equiv_pos_as_xyz
x,y,z
-x+1/2,-y,z
x+1/2,-y,-z
-x,y,-z
-x,-y,-z
x-1/2,y,-z
-x-1/2,y,z
x,-y,z

loop_
_atom_site_label
_atom_site_type_symbol
_atom_site_fract_x
_atom_site_fract_y
_atom_site_fract_z
_atom_site_occupancy
_atom_site_U_iso_or_equiv
Te1 Te-2 0.25 0 0.2965 1 0.0
Au1 Au+1 0 0 0 1 0.0
Rb1 Rb+1 0.25 0.5 0.7073 1 0.0
